data_4309346
loop_
_publ_author_name
'Fu-Te Tsai'
'Show-Jen Chiou'
'Ming-Che Tsai'
'Ming-Li Tsai'
'Hsiao-Wen Huang'
'Ming-Hsi Chiang'
'Wen-Feng Liaw'

_publ_section_title
;
Dinitrosyl Iron Complexes (DNICs) [L2Fe(NO)2]- (L = Thiolate):
Interconversion among {Fe(NO)2}9 DNICs, {Fe(NO)2}10 DNICs, and [2Fe-2S]
Clusters, and the Critical Role of the Thiolate Ligands in Regulating NO
Release of DNICs
;
_journal_name_full 'Inorganic Chemistry'
_journal_page_first 5872
_journal_page_last 5881
_journal_paper_doi 10.1021/ic0505044
_journal_volume 44
_journal_year 2005
_chemical_formula_sum 'C100 H86 Fe2 N4 P4 S6'
_chemical_formula_weight 1771.67
_chemical_name_systematic
; 
 ? 
;
_space_group_IT_number 2
_symmetry_cell_setting triclinic
_symmetry_space_group_name_Hall '-P 1'
_symmetry_space_group_name_H-M 'P -1'
_atom_sites_solution_hydrogens geom
_atom_sites_solution_primary direct
_atom_sites_solution_secondary difmap
_audit_creation_method SHELXL-97
_cell_angle_alpha 101.842(2)
_cell_angle_beta 107.539(2)
_cell_angle_gamma 96.447(2)
_cell_formula_units_Z 1
_cell_length_a 11.3264(10)
_cell_length_b 14.1687(13)
_cell_length_c 14.7006(13)
_cell_measurement_temperature 100(2)
_cell_measurement_theta_max 28.29
_cell_measurement_theta_min 1.87
_cell_volume 2162.9(3)
_computing_cell_refinement 'Bruker XSCANS'
_computing_data_collection 'Bruker XSCANS'
_computing_data_reduction 'Bruker SHELXTL'
_computing_molecular_graphics 'Bruker SHELXTL'
_computing_publication_material 'Bruker SHELXTL'
_computing_structure_refinement 'SHELXL-97 (Sheldrick, 1997)'
_computing_structure_solution 'SHELXS-97 (Sheldrick, 1990)'
_diffrn_ambient_temperature 100(2)
_diffrn_measured_fraction_theta_full 0.992
_diffrn_measured_fraction_theta_max 0.992
_diffrn_measurement_device_type 'Bruker P4'
_diffrn_measurement_method '\w scans'
_diffrn_radiation_monochromator graphite
_diffrn_radiation_source 'fine-focus sealed tube'
_diffrn_radiation_type MoK\a
_diffrn_radiation_wavelength 0.71073
_diffrn_reflns_av_R_equivalents 0.0459
_diffrn_reflns_av_sigmaI/netI 0.0453
_diffrn_reflns_limit_h_max 15
_diffrn_reflns_limit_h_min -15
_diffrn_reflns_limit_k_max 18
_diffrn_reflns_limit_k_min -18
_diffrn_reflns_limit_l_max 19
_diffrn_reflns_limit_l_min -19
_diffrn_reflns_number 25475
_diffrn_reflns_theta_full 28.31
_diffrn_reflns_theta_max 28.31
_diffrn_reflns_theta_min 1.49
_exptl_absorpt_coefficient_mu 0.605
_exptl_absorpt_correction_T_max 0.9637
_exptl_absorpt_correction_T_min 0.8911
_exptl_absorpt_correction_type 'Empirical Used SADABS'
_exptl_crystal_colour dark-purple
_exptl_crystal_density_diffrn 1.360
_exptl_crystal_density_method 'not measured'
_exptl_crystal_description block
_exptl_crystal_F_000 922
_exptl_crystal_size_max 0.5
_exptl_crystal_size_mid 0.5
_exptl_crystal_size_min 0.4
_refine_diff_density_max 0.663
_refine_diff_density_min -0.256
_refine_diff_density_rms 0.072
_refine_ls_extinction_method none
_refine_ls_goodness_of_fit_ref 1.046
_refine_ls_hydrogen_treatment mixed
_refine_ls_matrix_type full
_refine_ls_number_parameters 524
_refine_ls_number_reflns 10676
_refine_ls_number_restraints 0
_refine_ls_restrained_S_all 1.046
_refine_ls_R_factor_all 0.0431
_refine_ls_R_factor_gt 0.0352
_refine_ls_shift/su_max 0.001
_refine_ls_shift/su_mean 0.000
_refine_ls_structure_factor_coef Fsqd
_refine_ls_weighting_details 'calc w=1/[\s^2^(Fo^2^)+(0.0540P)^2^+0.0129P] where P=(Fo^2^+2Fc^2^)/3'
_refine_ls_weighting_scheme calc
_refine_ls_wR_factor_gt 0.0924
_refine_ls_wR_factor_ref 0.0958
_reflns_number_gt 8956
_reflns_number_total 10676
_reflns_threshold_expression >2sigma(I)
_cod_data_source_file ic0505044si20050405_050844.cif
_cod_data_source_block nv19m
_cod_depositor_comments
;
The following automatic conversions were performed:
'_symmetry_cell_setting' value 'Triclinic' changed to 'triclinic'
according to '/home/saulius/struct/CIF-dictionaries/cif_core.dic'
dictionary named 'cif_core.dic' version 2.4.1 from 2010-06-29.

Automatic conversion script
Id: cif_fix_enum 1527 2010-12-29 10:47:43Z saulius 
;
_cod_database_code 4309346

loop_
_symmetry_equiv_pos_as_xyz
'x, y, z'
'-x, -y, -z'

loop_
_atom_site_label
_atom_site_type_symbol
_atom_site_fract_x
_atom_site_fract_y
_atom_site_fract_z
_atom_site_U_iso_or_equiv
_atom_site_adp_type
_atom_site_occupancy
_atom_site_symmetry_multiplicity
_atom_site_calc_flag
_atom_site_refinement_flags
_atom_site_disorder_assembly
_atom_site_disorder_group
Fe1 Fe 0.42332(2) 0.470464(16) 0.046337(17) 0.01662(7) Uani 1 1 d . . .
S1 S 0.61663(4) 0.44694(3) 0.06781(3) 0.02033(9) Uani 1 1 d . . .
S2 S 0.26700(4) 0.33152(3) -0.01675(3) 0.02050(9) Uani 1 1 d . . .
S3 S 0.42552(3) 0.55713(3) 0.19828(3) 0.01914(9) Uani 1 1 d . . .
C1 C 0.29317(15) 0.24439(12) 0.05403(12) 0.0189(3) Uani 1 1 d . . .
C2 C 0.18925(16) 0.17412(13) 0.04341(13) 0.0241(4) Uani 1 1 d . . .
H2 H 0.1082 0.1767 0.0012 0.029 Uiso 1 1 calc R . .
C3 C 0.20271(18) 0.10122(13) 0.09332(15) 0.0299(4) Uani 1 1 d . . .
H3 H 0.1316 0.0529 0.0833 0.036 Uiso 1 1 calc R . .
C4 C 0.31920(19) 0.09796(14) 0.15791(16) 0.0334(4) Uani 1 1 d . . .
H4 H 0.3283 0.0485 0.1932 0.040 Uiso 1 1 calc R . .
C5 C 0.42158(18) 0.16784(15) 0.17002(16) 0.0350(4) Uani 1 1 d . . .
H5 H 0.5015 0.1670 0.2151 0.042 Uiso 1 1 calc R . .
C6 C 0.41021(16) 0.23965(13) 0.11743(14) 0.0262(4) Uani 1 1 d . . .
H6 H 0.4826 0.2855 0.1249 0.031 Uiso 1 1 calc R . .
C7 C 0.28070(14) 0.59885(11) 0.18281(12) 0.0158(3) Uani 1 1 d . . .
C8 C 0.18542(14) 0.58255(11) 0.09216(12) 0.0184(3) Uani 1 1 d . . .
H8 H 0.1965 0.5472 0.0339 0.022 Uiso 1 1 calc R . .
C9 C 0.07404(14) 0.61786(11) 0.08648(12) 0.0191(3) Uani 1 1 d . . .
H9 H 0.0096 0.6063 0.0244 0.023 Uiso 1 1 calc R . .
C10 C 0.05662(15) 0.66980(12) 0.17093(13) 0.0217(3) Uani 1 1 d . . .
H10 H -0.0194 0.6937 0.1669 0.026 Uiso 1 1 calc R . .
C11 C 0.15070(15) 0.68643(12) 0.26081(13) 0.0225(3) Uani 1 1 d . . .
H11 H 0.1394 0.7223 0.3187 0.027 Uiso 1 1 calc R . .
C12 C 0.26185(15) 0.65113(12) 0.26728(12) 0.0192(3) Uani 1 1 d . . .
H12 H 0.3256 0.6626 0.3297 0.023 Uiso 1 1 calc R . .
C13 C 0.80288(14) 0.34745(11) 0.41620(12) 0.0160(3) Uani 1 1 d . . .
C14 C 0.70372(15) 0.34609(12) 0.33158(13) 0.0220(3) Uani 1 1 d . . .
H14 H 0.7018 0.3101 0.2689 0.026 Uiso 1 1 calc R . .
C15 C 0.60843(16) 0.39709(13) 0.33896(14) 0.0263(4) Uani 1 1 d . . .
H15 H 0.5422 0.3975 0.2812 0.032 Uiso 1 1 calc R . .
C16 C 0.60974(16) 0.44772(13) 0.43089(14) 0.0260(4) Uani 1 1 d . . .
H16 H 0.5441 0.4826 0.4357 0.031 Uiso 1 1 calc R . .
C17 C 0.70579(16) 0.44780(12) 0.51540(13) 0.0234(4) Uani 1 1 d . . .
H17 H 0.7052 0.4816 0.5781 0.028 Uiso 1 1 calc R . .
C18 C 0.80359(15) 0.39816(11) 0.50843(12) 0.0190(3) Uani 1 1 d . . .
H18 H 0.8704 0.3989 0.5663 0.023 Uiso 1 1 calc R . .
C19 C 1.01229(14) 0.32781(11) 0.33714(11) 0.0162(3) Uani 1 1 d . . .
C20 C 0.97534(16) 0.39596(12) 0.28350(12) 0.0202(3) Uani 1 1 d . . .
H20 H 0.9037 0.4238 0.2863 0.024 Uiso 1 1 calc R . .
C21 C 1.04386(17) 0.42330(12) 0.22548(13) 0.0255(4) Uani 1 1 d . . .
H21 H 1.0183 0.4696 0.1885 0.031 Uiso 1 1 calc R . .
C22 C 1.14912(17) 0.38334(12) 0.22145(13) 0.0253(4) Uani 1 1 d . . .
H22 H 1.1948 0.4017 0.1812 0.030 Uiso 1 1 calc R . .
C23 C 1.18776(15) 0.31667(12) 0.27614(13) 0.0230(3) Uani 1 1 d . . .
H23 H 1.2604 0.2899 0.2740 0.028 Uiso 1 1 calc R . .
C24 C 1.12010(14) 0.28913(12) 0.33406(12) 0.0186(3) Uani 1 1 d . . .
H24 H 1.1470 0.2438 0.3719 0.022 Uiso 1 1 calc R . .
C25 C 1.03080(14) 0.29032(11) 0.52600(11) 0.0149(3) Uani 1 1 d . . .
C26 C 1.12443(14) 0.37427(12) 0.57355(12) 0.0194(3) Uani 1 1 d . . .
H26 H 1.1331 0.4246 0.5408 0.023 Uiso 1 1 calc R . .
C27 C 1.20455(15) 0.38391(12) 0.66848(12) 0.0216(3) Uani 1 1 d . . .
H27 H 1.2677 0.4412 0.7010 0.026 Uiso 1 1 calc R . .
C28 C 1.19301(15) 0.31057(12) 0.71613(12) 0.0211(3) Uani 1 1 d . . .
H28 H 1.2484 0.3175 0.7811 0.025 Uiso 1 1 calc R . .
C29 C 1.10090(15) 0.22703(12) 0.66926(12) 0.0211(3) Uani 1 1 d . . .
H29 H 1.0939 0.1765 0.7021 0.025 Uiso 1 1 calc R . .
C30 C 1.01855(14) 0.21665(12) 0.57436(12) 0.0177(3) Uani 1 1 d . . .
H30 H 0.9545 0.1598 0.5428 0.021 Uiso 1 1 calc R . .
C31 C 0.98231(13) 0.02483(11) 0.28170(12) 0.0155(3) Uani 1 1 d . . .
C32 C 1.00438(15) -0.03235(12) 0.20150(13) 0.0204(3) Uani 1 1 d . . .
H32 H 0.9476 -0.0410 0.1366 0.024 Uiso 1 1 calc R . .
C33 C 1.10975(17) -0.07675(13) 0.21663(14) 0.0271(4) Uani 1 1 d . . .
H33 H 1.1244 -0.1164 0.1621 0.033 Uiso 1 1 calc R . .
C34 C 1.19344(16) -0.06333(13) 0.31109(15) 0.0271(4) Uani 1 1 d . . .
H34 H 1.2656 -0.0934 0.3210 0.033 Uiso 1 1 calc R . .
C35 C 1.17242(15) -0.00661(13) 0.39069(14) 0.0250(4) Uani 1 1 d . . .
H35 H 1.2302 0.0026 0.4553 0.030 Uiso 1 1 calc R . .
C36 C 1.06629(14) 0.03735(12) 0.37653(12) 0.0196(3) Uani 1 1 d . . .
H36 H 1.0513 0.0758 0.4315 0.024 Uiso 1 1 calc R . .
C37 C 0.79990(14) 0.10844(11) 0.14947(11) 0.0163(3) Uani 1 1 d . . .
C38 C 0.89056(15) 0.15669(12) 0.11976(12) 0.0192(3) Uani 1 1 d . . .
H38 H 0.9775 0.1630 0.1554 0.023 Uiso 1 1 calc R . .
C39 C 0.85453(16) 0.19544(12) 0.03876(12) 0.0226(3) Uani 1 1 d . . .
H39 H 0.9167 0.2287 0.0193 0.027 Uiso 1 1 calc R . .
C40 C 0.72755(18) 0.18582(15) -0.01429(14) 0.0317(4) Uani 1 1 d . . .
H40 H 0.7028 0.2138 -0.0690 0.038 Uiso 1 1 calc R . .
C41 C 0.63745(18) 0.13538(18) 0.01274(15) 0.0395(5) Uani 1 1 d . . .
H41 H 0.5508 0.1270 -0.0247 0.047 Uiso 1 1 calc R . .
C42 C 0.67278(16) 0.09700(15) 0.09401(14) 0.0294(4) Uani 1 1 d . . .
H42 H 0.6102 0.0626 0.1123 0.035 Uiso 1 1 calc R . .
C43 C 0.71611(13) -0.01457(11) 0.26156(11) 0.0152(3) Uani 1 1 d . . .
C44 C 0.64895(14) 0.00731(12) 0.32618(12) 0.0201(3) Uani 1 1 d . . .
H44 H 0.6701 0.0696 0.3722 0.024 Uiso 1 1 calc R . .
C45 C 0.55016(16) -0.06350(14) 0.32239(14) 0.0267(4) Uani 1 1 d . . .
H45 H 0.5034 -0.0491 0.3657 0.032 Uiso 1 1 calc R . .
C46 C 0.52006(15) -0.15405(13) 0.25637(13) 0.0253(4) Uani 1 1 d . . .
H46 H 0.4534 -0.2019 0.2552 0.030 Uiso 1 1 calc R . .
C47 C 0.58619(14) -0.17616(12) 0.19133(13) 0.0220(3) Uani 1 1 d . . .
H47 H 0.5646 -0.2386 0.1456 0.026 Uiso 1 1 calc R . .
C48 C 0.68454(14) -0.10577(12) 0.19397(12) 0.0187(3) Uani 1 1 d . . .
H48 H 0.7300 -0.1200 0.1496 0.022 Uiso 1 1 calc R . .
C49 C 0.5121(2) 0.79914(17) 0.48777(16) 0.0456(5) Uani 1 1 d . . .
C50 C 0.6002(2) 0.73834(18) 0.46391(19) 0.0512(6) Uani 1 1 d . . .
H50A H 0.5601 0.6944 0.3978 0.077 Uiso 1 1 calc R . .
H50B H 0.6235 0.6993 0.5122 0.077 Uiso 1 1 calc R . .
H50C H 0.6760 0.7806 0.4657 0.077 Uiso 1 1 calc R . .
N1 N 0.85902(12) 0.16586(9) 0.35688(10) 0.0162(3) Uani 1 1 d . . .
N2 N 0.4421(3) 0.84605(17) 0.50329(17) 0.0653(7) Uani 1 1 d . . .
P1 P 0.84200(3) 0.07756(3) 0.26612(3) 0.01304(8) Uani 1 1 d . . .
P2 P 0.92307(3) 0.27731(3) 0.40456(3) 0.01328(9) Uani 1 1 d . . .

loop_
_atom_site_aniso_label
_atom_site_aniso_U_11
_atom_site_aniso_U_22
_atom_site_aniso_U_33
_atom_site_aniso_U_23
_atom_site_aniso_U_13
_atom_site_aniso_U_12
Fe1 0.01693(11) 0.01783(12) 0.01724(13) 0.00513(9) 0.00781(9) 0.00462(9)
S1 0.01905(18) 0.0241(2) 0.0224(2) 0.00995(17) 0.00923(16) 0.00815(15)
S2 0.02026(19) 0.0213(2) 0.0172(2) 0.00393(16) 0.00354(15) 0.00233(15)
S3 0.01638(17) 0.0217(2) 0.0176(2) 0.00204(16) 0.00447(14) 0.00525(15)
C1 0.0230(8) 0.0161(8) 0.0176(8) 0.0009(6) 0.0088(6) 0.0034(6)
C2 0.0224(8) 0.0248(9) 0.0220(9) 0.0009(7) 0.0075(7) 0.0010(7)
C3 0.0330(9) 0.0210(9) 0.0354(11) 0.0045(8) 0.0159(8) -0.0039(7)
C4 0.0407(10) 0.0237(9) 0.0414(12) 0.0160(9) 0.0166(9) 0.0062(8)
C5 0.0290(9) 0.0334(11) 0.0451(12) 0.0203(9) 0.0083(9) 0.0077(8)
C6 0.0223(8) 0.0241(9) 0.0326(10) 0.0120(8) 0.0074(7) 0.0023(7)
C7 0.0172(7) 0.0131(7) 0.0186(8) 0.0052(6) 0.0072(6) 0.0028(6)
C8 0.0215(7) 0.0172(8) 0.0176(8) 0.0039(6) 0.0085(6) 0.0033(6)
C9 0.0198(7) 0.0177(8) 0.0203(8) 0.0077(6) 0.0053(6) 0.0033(6)
C10 0.0216(8) 0.0187(8) 0.0279(9) 0.0076(7) 0.0101(7) 0.0074(6)
C11 0.0266(8) 0.0200(8) 0.0241(9) 0.0045(7) 0.0128(7) 0.0070(7)
C12 0.0208(7) 0.0176(8) 0.0179(8) 0.0036(6) 0.0064(6) 0.0011(6)
C13 0.0195(7) 0.0124(7) 0.0182(8) 0.0051(6) 0.0078(6) 0.0040(6)
C14 0.0241(8) 0.0228(8) 0.0188(8) 0.0048(7) 0.0061(7) 0.0072(7)
C15 0.0239(8) 0.0272(9) 0.0285(10) 0.0099(8) 0.0059(7) 0.0105(7)
C16 0.0262(8) 0.0229(9) 0.0359(11) 0.0101(8) 0.0163(8) 0.0111(7)
C17 0.0303(8) 0.0187(8) 0.0259(9) 0.0041(7) 0.0162(7) 0.0068(7)
C18 0.0234(7) 0.0159(8) 0.0189(8) 0.0053(6) 0.0081(6) 0.0035(6)
C19 0.0212(7) 0.0118(7) 0.0134(7) 0.0010(6) 0.0056(6) -0.0010(6)
C20 0.0287(8) 0.0137(7) 0.0180(8) 0.0031(6) 0.0083(7) 0.0030(6)
C21 0.0420(10) 0.0152(8) 0.0204(9) 0.0060(7) 0.0126(8) 0.0011(7)
C22 0.0349(9) 0.0189(8) 0.0219(9) 0.0014(7) 0.0154(7) -0.0052(7)
C23 0.0231(8) 0.0212(8) 0.0231(9) 0.0000(7) 0.0110(7) -0.0013(6)
C24 0.0198(7) 0.0178(8) 0.0158(8) 0.0027(6) 0.0048(6) -0.0005(6)
C25 0.0171(7) 0.0149(7) 0.0136(7) 0.0034(6) 0.0058(6) 0.0045(6)
C26 0.0226(7) 0.0164(8) 0.0182(8) 0.0058(6) 0.0051(6) 0.0018(6)
C27 0.0202(7) 0.0198(8) 0.0196(8) 0.0017(7) 0.0023(6) 0.0012(6)
C28 0.0230(8) 0.0255(9) 0.0149(8) 0.0043(7) 0.0051(6) 0.0097(7)
C29 0.0278(8) 0.0224(8) 0.0181(8) 0.0100(7) 0.0099(7) 0.0091(7)
C30 0.0214(7) 0.0153(7) 0.0177(8) 0.0047(6) 0.0082(6) 0.0031(6)
C31 0.0153(7) 0.0125(7) 0.0198(8) 0.0058(6) 0.0063(6) 0.0020(5)
C32 0.0243(8) 0.0179(8) 0.0220(8) 0.0071(7) 0.0104(7) 0.0052(6)
C33 0.0319(9) 0.0217(9) 0.0380(11) 0.0106(8) 0.0222(8) 0.0111(7)
C34 0.0196(8) 0.0225(9) 0.0451(12) 0.0150(8) 0.0136(8) 0.0078(7)
C35 0.0189(7) 0.0217(8) 0.0315(10) 0.0117(7) 0.0010(7) 0.0031(6)
C36 0.0213(7) 0.0155(8) 0.0202(8) 0.0044(6) 0.0043(6) 0.0031(6)
C37 0.0198(7) 0.0169(7) 0.0125(7) 0.0048(6) 0.0046(6) 0.0045(6)
C38 0.0205(7) 0.0183(8) 0.0167(8) 0.0024(6) 0.0053(6) 0.0012(6)
C39 0.0277(8) 0.0217(8) 0.0177(8) 0.0057(7) 0.0072(7) 0.0015(7)
C40 0.0346(9) 0.0399(11) 0.0232(10) 0.0184(8) 0.0057(8) 0.0090(8)
C41 0.0226(9) 0.0631(15) 0.0353(11) 0.0301(11) 0.0015(8) 0.0078(9)
C42 0.0204(8) 0.0424(11) 0.0276(10) 0.0197(9) 0.0048(7) 0.0037(8)
C43 0.0138(6) 0.0146(7) 0.0165(8) 0.0067(6) 0.0024(6) 0.0022(5)
C44 0.0204(7) 0.0190(8) 0.0187(8) 0.0030(6) 0.0060(6) 0.0004(6)
C45 0.0231(8) 0.0318(10) 0.0264(10) 0.0088(8) 0.0109(7) 0.0000(7)
C46 0.0189(7) 0.0249(9) 0.0293(10) 0.0125(8) 0.0030(7) -0.0041(6)
C47 0.0190(7) 0.0142(8) 0.0256(9) 0.0055(7) -0.0021(6) 0.0002(6)
C48 0.0164(7) 0.0166(8) 0.0208(8) 0.0040(6) 0.0034(6) 0.0033(6)
C49 0.0641(15) 0.0351(12) 0.0267(11) -0.0002(9) 0.0106(11) -0.0067(11)
C50 0.0403(12) 0.0439(13) 0.0521(15) 0.0116(11) -0.0083(10) 0.0053(10)
N1 0.0195(6) 0.0128(6) 0.0170(7) 0.0034(5) 0.0077(5) 0.0018(5)
N2 0.0987(18) 0.0514(13) 0.0525(14) -0.0022(11) 0.0467(14) 0.0089(13)
P1 0.01400(17) 0.01171(18) 0.01254(19) 0.00288(14) 0.00343(14) 0.00197(14)
P2 0.01636(17) 0.01116(18) 0.01241(19) 0.00306(15) 0.00491(14) 0.00245(14)

loop_
_atom_type_symbol
_atom_type_description
_atom_type_scat_dispersion_real
_atom_type_scat_dispersion_imag
_atom_type_scat_source
C C 0.0033 0.0016 'International Tables Vol C Tables 4.2.6.8 and 6.1.1.4'
H H 0.0000 0.0000 'International Tables Vol C Tables 4.2.6.8 and 6.1.1.4'
N N 0.0061 0.0033 'International Tables Vol C Tables 4.2.6.8 and 6.1.1.4'
P P 0.1023 0.0942 'International Tables Vol C Tables 4.2.6.8 and 6.1.1.4'
S S 0.1246 0.1234 'International Tables Vol C Tables 4.2.6.8 and 6.1.1.4'
Fe Fe 0.3463 0.8444 'International Tables Vol C Tables 4.2.6.8 and 6.1.1.4'

loop_
_geom_angle_atom_site_label_1
_geom_angle_atom_site_label_2
_geom_angle_atom_site_label_3
_geom_angle
_geom_angle_site_symmetry_1
_geom_angle_site_symmetry_3
_geom_angle_publ_flag
S1 Fe1 S1 105.078(15) . 2_665 ?
S1 Fe1 S3 105.527(17) . . ?
S1 Fe1 S3 113.875(18) 2_665 . ?
S1 Fe1 S2 116.390(18) . . ?
S1 Fe1 S2 104.671(18) 2_665 . ?
S3 Fe1 S2 111.400(17) . . ?
S1 Fe1 Fe1 52.779(13) . 2_665 ?
S1 Fe1 Fe1 52.299(13) 2_665 2_665 ?
S3 Fe1 Fe1 123.583(17) . 2_665 ?
S2 Fe1 Fe1 124.966(18) . 2_665 ?
Fe1 S1 Fe1 74.922(15) . 2_665 ?
C1 S2 Fe1 112.83(6) . . ?
C7 S3 Fe1 108.44(5) . . ?
C6 C1 C2 118.14(16) . . ?
C6 C1 S2 124.30(13) . . ?
C2 C1 S2 117.54(13) . . ?
C3 C2 C1 121.09(16) . . ?
C2 C3 C4 120.52(16) . . ?
C5 C4 C3 118.73(17) . . ?
C4 C5 C6 121.33(18) . . ?
C1 C6 C5 120.14(16) . . ?
C8 C7 C12 118.56(13) . . ?
C8 C7 S3 124.05(12) . . ?
C12 C7 S3 117.39(12) . . ?
C9 C8 C7 120.40(14) . . ?
C10 C9 C8 120.45(15) . . ?
C11 C10 C9 119.42(14) . . ?
C10 C11 C12 120.56(15) . . ?
C11 C12 C7 120.61(15) . . ?
C18 C13 C14 119.77(14) . . ?
C18 C13 P2 121.10(12) . . ?
C14 C13 P2 119.03(12) . . ?
C15 C14 C13 120.10(16) . . ?
C14 C15 C16 119.90(16) . . ?
C17 C16 C15 120.56(15) . . ?
C16 C17 C18 119.89(15) . . ?
C17 C18 C13 119.74(15) . . ?
C20 C19 C24 119.42(14) . . ?
C20 C19 P2 123.98(12) . . ?
C24 C19 P2 116.42(12) . . ?
C19 C20 C21 119.80(15) . . ?
C22 C21 C20 120.40(16) . . ?
C23 C22 C21 120.07(15) . . ?
C22 C23 C24 119.86(15) . . ?
C23 C24 C19 120.42(15) . . ?
C30 C25 C26 119.83(14) . . ?
C30 C25 P2 119.27(12) . . ?
C26 C25 P2 120.88(12) . . ?
C27 C26 C25 119.87(15) . . ?
C28 C27 C26 120.29(15) . . ?
C27 C28 C29 120.12(15) . . ?
C28 C29 C30 120.37(15) . . ?
C29 C30 C25 119.50(15) . . ?
C32 C31 C36 119.66(14) . . ?
C32 C31 P1 121.24(12) . . ?
C36 C31 P1 119.00(11) . . ?
C33 C32 C31 119.84(16) . . ?
C34 C33 C32 120.19(16) . . ?
C35 C34 C33 120.27(15) . . ?
C34 C35 C36 120.04(17) . . ?
C31 C36 C35 119.99(15) . . ?
C38 C37 C42 118.88(15) . . ?
C38 C37 P1 121.06(12) . . ?
C42 C37 P1 119.41(12) . . ?
C39 C38 C37 120.36(15) . . ?
C38 C39 C40 120.17(16) . . ?
C41 C40 C39 119.78(17) . . ?
C40 C41 C42 120.33(17) . . ?
C41 C42 C37 120.42(16) . . ?
C48 C43 C44 120.33(14) . . ?
C48 C43 P1 120.91(12) . . ?
C44 C43 P1 118.76(12) . . ?
C43 C44 C45 119.10(15) . . ?
C46 C45 C44 120.51(16) . . ?
C45 C46 C47 120.68(15) . . ?
C46 C47 C48 119.33(16) . . ?
C43 C48 C47 120.04(15) . . ?
N2 C49 C50 177.9(3) . . ?
P1 N1 P2 142.27(9) . . ?
N1 P1 C37 114.26(7) . . ?
N1 P1 C43 106.75(7) . . ?
C37 P1 C43 107.61(7) . . ?
N1 P1 C31 111.36(7) . . ?
C37 P1 C31 108.45(7) . . ?
C43 P1 C31 108.17(7) . . ?
N1 P2 C25 109.47(7) . . ?
N1 P2 C13 108.74(7) . . ?
C25 P2 C13 107.71(7) . . ?
N1 P2 C19 113.88(7) . . ?
C25 P2 C19 106.68(7) . . ?
C13 P2 C19 110.17(7) . . ?

loop_
_geom_bond_atom_site_label_1
_geom_bond_atom_site_label_2
_geom_bond_distance
_geom_bond_site_symmetry_2
_geom_bond_publ_flag
Fe1 S1 2.1898(5) . ?
Fe1 S1 2.2039(5) 2_665 ?
Fe1 S3 2.3090(5) . ?
Fe1 S2 2.3128(5) . ?
Fe1 Fe1 2.6724(5) 2_665 ?
S1 Fe1 2.2039(5) 2_665 ?
S2 C1 1.7657(17) . ?
S3 C7 1.7720(15) . ?
C1 C6 1.390(2) . ?
C1 C2 1.401(2) . ?
C2 C3 1.381(3) . ?
C3 C4 1.386(3) . ?
C4 C5 1.379(3) . ?
C5 C6 1.393(3) . ?
C7 C8 1.395(2) . ?
C7 C12 1.398(2) . ?
C8 C9 1.394(2) . ?
C9 C10 1.388(2) . ?
C10 C11 1.380(2) . ?
C11 C12 1.390(2) . ?
C13 C18 1.395(2) . ?
C13 C14 1.397(2) . ?
C13 P2 1.8012(15) . ?
C14 C15 1.383(2) . ?
C15 C16 1.389(3) . ?
C16 C17 1.383(2) . ?
C17 C18 1.395(2) . ?
C19 C20 1.391(2) . ?
C19 C24 1.402(2) . ?
C19 P2 1.8022(15) . ?
C20 C21 1.395(2) . ?
C21 C22 1.388(3) . ?
C22 C23 1.387(2) . ?
C23 C24 1.388(2) . ?
C25 C30 1.395(2) . ?
C25 C26 1.399(2) . ?
C25 P2 1.7920(16) . ?
C26 C27 1.386(2) . ?
C27 C28 1.382(2) . ?
C28 C29 1.385(2) . ?
C29 C30 1.392(2) . ?
C31 C32 1.393(2) . ?
C31 C36 1.393(2) . ?
C31 P1 1.8038(15) . ?
C32 C33 1.391(2) . ?
C33 C34 1.386(3) . ?
C34 C35 1.377(3) . ?
C35 C36 1.395(2) . ?
C37 C38 1.396(2) . ?
C37 C42 1.396(2) . ?
C37 P1 1.7948(16) . ?
C38 C39 1.383(2) . ?
C39 C40 1.390(2) . ?
C40 C41 1.381(3) . ?
C41 C42 1.382(3) . ?
C43 C48 1.393(2) . ?
C43 C44 1.395(2) . ?
C43 P1 1.7973(15) . ?
C44 C45 1.396(2) . ?
C45 C46 1.377(3) . ?
C46 C47 1.391(2) . ?
C47 C48 1.395(2) . ?
C49 N2 1.136(3) . ?
C49 C50 1.463(3) . ?
N1 P1 1.5774(13) . ?
N1 P2 1.5790(13) . ?
